data_9016589
loop_
_publ_author_name
'Fourquet, J.'
'Le Bail, A.'
'Gillet, P.'

_publ_section_title
;
 LiNbWO6: Crystal structure of its two allotropic forms
 _cod_database_code 1000070
;
_journal_name_full 'Materials Research Bulletin'
_journal_page_first 1163
_journal_page_last 1170
_journal_paper_doi 10.1016/0025-5408(88)90207-3
_journal_volume 23
_journal_year 1988
_chemical_formula_sum 'Li0.5 Nb0.5 O3 W0.5'
_space_group_IT_number 161
_symmetry_space_group_name_Hall 'R 3 -2"c'
_symmetry_space_group_name_H-M 'R 3 c :H'
_cell_angle_alpha 90
_cell_angle_beta 90
_cell_angle_gamma 120
_cell_length_a 5.1562
_cell_length_b 5.1562
_cell_length_c 13.664
_cell_formula_units_Z 6
_cell_volume 314.607
_database_code_amcsd 0014336
_exptl_crystal_density_diffrn 6.012
_cod_duplicate_entry 1000070
_cod_original_sg_symbol_H-M 'R 3 c'
_cod_original_formula_sum 'Li.5 (Nb.5 W.5) O3'
_cod_database_code 9016589
_amcsd_formula_title LiNbWO6

loop_
_space_group_symop_operation_xyz
x,y,z
2/3+x,1/3+y,1/3+z
1/3+x,2/3+y,2/3+z
x,x-y,1/2+z
2/3+x,1/3+x-y,5/6+z
1/3+x,2/3+x-y,1/6+z
-y,-x,1/2+z
2/3-y,1/3-x,5/6+z
1/3-y,2/3-x,1/6+z
-x+y,y,1/2+z
2/3-x+y,1/3+y,5/6+z
1/3-x+y,2/3+y,1/6+z
-y,x-y,z
2/3-y,1/3+x-y,1/3+z
1/3-y,2/3+x-y,2/3+z
-x+y,-x,z
2/3-x+y,1/3-x,1/3+z
1/3-x+y,2/3-x,2/3+z

loop_
_atom_site_label
_atom_site_fract_x
_atom_site_fract_y
_atom_site_fract_z
_atom_site_occupancy
Li 0.00000 0.00000 0.28700 0.50000
Nb 0.00000 0.00000 0.00000 0.50000
W 0.00000 0.00000 0.00000 0.50000
O 0.03000 0.29500 0.09000 1.00000

loop_
_cod_related_entry_id
_cod_related_entry_database
_cod_related_entry_code
1 AMCSD 0014336
